data_1553284
loop_
_publ_author_name
'Yang, Xing-Wei'
'Li, Ming-Ming'
'Liu, Xia'
'Ferreira, Daneel'
'Ding, Yuanqing'
'Zhang, Jing-Jing'
'Liao, Yang'
'Qin, Hong-Bo'
'Xu, Gang'

_publ_section_title
;
 Polycyclic Polyprenylated Acylphloroglucinol Congeners Possessing Diverse
 Structures from Hypericum henryi.
;
_journal_issue 4
_journal_name_full 'Journal of natural products'
_journal_page_first 885
_journal_page_last 895
_journal_paper_doi 10.1021/acs.jnatprod.5b00057
_journal_volume 78
_journal_year 2015
_chemical_absolute_configuration ad
_chemical_formula_moiety 'C30 H44 O5'
_chemical_formula_sum 'C30 H44 O5'
_chemical_formula_weight 484.65
_space_group_IT_number 19
_space_group_name_Hall 'P 2ac 2ab'
_space_group_name_H-M_alt 'P 21 21 21'
_symmetry_cell_setting orthorhombic
_symmetry_space_group_name_Hall 'P 2ac 2ab'
_symmetry_space_group_name_H-M 'P 21 21 21'
_atom_sites_solution_hydrogens geom
_atom_sites_solution_primary direct
_atom_sites_solution_secondary difmap
_audit_creation_method SHELXL-97
_cell_angle_alpha 90.00
_cell_angle_beta 90.00
_cell_angle_gamma 90.00
_cell_formula_units_Z 4
_cell_length_a 10.0575(3)
_cell_length_b 16.0634(4)
_cell_length_c 17.3900(4)
_cell_measurement_reflns_used 9857
_cell_measurement_temperature 100(2)
_cell_measurement_theta_max 69.28
_cell_measurement_theta_min 2.75
_cell_volume 2809.49(13)
_computing_cell_refinement 'Bruker SAINT'
_computing_data_collection 'Bruker APEX2'
_computing_data_reduction 'Bruker SAINT'
_computing_molecular_graphics 'Bruker SHELXTL'
_computing_publication_material 'Bruker SHELXTL'
_computing_structure_refinement 'SHELXL-97 (Sheldrick, 2008)'
_computing_structure_solution 'SHELXS-97 (Sheldrick, 2008)'
_diffrn_ambient_temperature 100(2)
_diffrn_measured_fraction_theta_full 0.978
_diffrn_measured_fraction_theta_max 0.978
_diffrn_measurement_device_type 'Bruker APEX-II CCD'
_diffrn_measurement_method '\f and \w scans'
_diffrn_radiation_monochromator graphite
_diffrn_radiation_source 'fine-focus sealed tube'
_diffrn_radiation_type CuK\a
_diffrn_radiation_wavelength 1.54178
_diffrn_reflns_av_R_equivalents 0.0345
_diffrn_reflns_av_sigmaI/netI 0.0294
_diffrn_reflns_limit_h_max 11
_diffrn_reflns_limit_h_min -11
_diffrn_reflns_limit_k_max 19
_diffrn_reflns_limit_k_min -16
_diffrn_reflns_limit_l_max 20
_diffrn_reflns_limit_l_min -21
_diffrn_reflns_number 16676
_diffrn_reflns_theta_full 69.67
_diffrn_reflns_theta_max 69.67
_diffrn_reflns_theta_min 3.75
_exptl_absorpt_coefficient_mu 0.604
_exptl_absorpt_correction_T_max 0.8990
_exptl_absorpt_correction_T_min 0.6633
_exptl_absorpt_correction_type multi-scan
_exptl_absorpt_process_details sadabs
_exptl_crystal_colour colourless
_exptl_crystal_density_diffrn 1.146
_exptl_crystal_density_method 'not measured'
_exptl_crystal_description block
_exptl_crystal_F_000 1056
_exptl_crystal_size_max 0.74
_exptl_crystal_size_mid 0.60
_exptl_crystal_size_min 0.18
_refine_diff_density_max 0.313
_refine_diff_density_min -0.235
_refine_diff_density_rms 0.051
_refine_ls_abs_structure_details 'Flack H D (1983), Acta Cryst. A39, 876-881'
_refine_ls_abs_structure_Flack 0.04(13)
_refine_ls_extinction_method none
_refine_ls_goodness_of_fit_ref 1.087
_refine_ls_hydrogen_treatment constr
_refine_ls_matrix_type full
_refine_ls_number_parameters 327
_refine_ls_number_reflns 5061
_refine_ls_number_restraints 0
_refine_ls_restrained_S_all 1.087
_refine_ls_R_factor_all 0.0346
_refine_ls_R_factor_gt 0.0345
_refine_ls_shift/su_max 0.001
_refine_ls_shift/su_mean 0.000
_refine_ls_structure_factor_coef Fsqd
_refine_ls_weighting_details 'calc w=1/[\s^2^(Fo^2^)+(0.0506P)^2^+0.5481P] where P=(Fo^2^+2Fc^2^)/3'
_refine_ls_weighting_scheme calc
_refine_ls_wR_factor_gt 0.0899
_refine_ls_wR_factor_ref 0.0901
_reflns_number_gt 5054
_reflns_number_total 5061
_reflns_threshold_expression >2sigma(I)
_cod_data_source_file np5b00057_si_006.cif
_cod_data_source_block cu_rxd44_0m
_cod_depositor_comments
;
The following automatic conversions were performed:

data item '_symmetry_cell_setting' value 'Orthorhombic' was changed
to 'orthorhombic' in accordance with the
/home/saulius/struct/COD-crude-data/automatic-downloads/DataCite-retrospective/ACS/depositions/lib/dictionaries/cif_core.dic
dictionary named 'cif_core.dic' version 2.4.2 last updated on
2011-04-26.

Automatic conversion script
Id: cif_fix_values 6909 2019-04-08 15:41:33Z antanas 
;
_cod_database_code 1553284

loop_
_symmetry_equiv_pos_as_xyz
'x, y, z'
'x+1/2, -y+1/2, -z'
'-x, y+1/2, -z+1/2'
'-x+1/2, -y, z+1/2'

loop_
_atom_site_label
_atom_site_type_symbol
_atom_site_fract_x
_atom_site_fract_y
_atom_site_fract_z
_atom_site_U_iso_or_equiv
_atom_site_adp_type
_atom_site_occupancy
_atom_site_symmetry_multiplicity
_atom_site_calc_flag
_atom_site_refinement_flags
O6 O 0.38425(10) 0.63314(7) 0.93478(5) 0.0251(2) Uani 1 1 d .
H6 H 0.3737 0.6540 0.8909 0.038 Uiso 1 1 calc R
O7 O 0.39513(11) 0.65223(7) 0.79876(6) 0.0300(2) Uani 1 1 d .
O2 O 0.69087(10) 0.46667(7) 0.79849(6) 0.0263(2) Uani 1 1 d .
O4 O 0.65055(10) 0.44161(6) 1.06660(5) 0.0236(2) Uani 1 1 d .
H4 H 0.6365 0.4732 1.1043 0.035 Uiso 1 1 calc R
O26 O 0.63418(10) 0.55135(6) 1.17911(5) 0.0246(2) Uani 1 1 d .
H26 H 0.6930 0.5501 1.2134 0.037 Uiso 1 1 calc R
C19 C 0.37231(17) 0.32392(11) 1.03809(9) 0.0334(4) Uani 1 1 d .
H19A H 0.4675 0.3193 1.0493 0.050 Uiso 1 1 calc R
H19B H 0.3277 0.2719 1.0522 0.050 Uiso 1 1 calc R
H19C H 0.3343 0.3700 1.0678 0.050 Uiso 1 1 calc R
C18 C 0.35293(15) 0.34018(9) 0.95361(9) 0.0269(3) Uani 1 1 d .
C17 C 0.45107(15) 0.35195(9) 0.90331(8) 0.0248(3) Uani 1 1 d .
H17 H 0.4257 0.3619 0.8515 0.030 Uiso 1 1 calc R
C16 C 0.59737(14) 0.35122(9) 0.91982(8) 0.0222(3) Uani 1 1 d .
H16A H 0.6434 0.3227 0.8769 0.027 Uiso 1 1 calc R
H16B H 0.6129 0.3181 0.9670 0.027 Uiso 1 1 calc R
C3 C 0.66187(13) 0.43970(8) 0.93095(8) 0.0197(3) Uani 1 1 d .
C4 C 0.60364(13) 0.47710(8) 1.00245(7) 0.0192(3) Uani 1 1 d .
C5 C 0.50804(13) 0.53612(8) 1.00281(8) 0.0187(3) Uani 1 1 d .
C21 C 0.43090(13) 0.55943(9) 1.07435(8) 0.0200(3) Uani 1 1 d .
H21A H 0.4363 0.5121 1.1107 0.024 Uiso 1 1 calc R
H21B H 0.3363 0.5657 1.0597 0.024 Uiso 1 1 calc R
C22 C 0.47283(13) 0.63833(8) 1.11758(7) 0.0188(3) Uani 1 1 d .
H22 H 0.4696 0.6862 1.0808 0.023 Uiso 1 1 calc R
C23 C 0.37822(14) 0.65747(9) 1.18482(7) 0.0223(3) Uani 1 1 d .
H23 H 0.3744 0.6069 1.2183 0.027 Uiso 1 1 calc R
C27 C 0.23757(15) 0.67906(10) 1.16186(8) 0.0267(3) Uani 1 1 d .
C28 C 0.13617(16) 0.63568(13) 1.18912(9) 0.0386(4) Uani 1 1 d .
H28A H 0.0481 0.6489 1.1737 0.046 Uiso 1 1 calc R
H28B H 0.1515 0.5913 1.2241 0.046 Uiso 1 1 calc R
C29 C 0.21885(17) 0.74961(11) 1.10649(9) 0.0341(4) Uani 1 1 d .
H29A H 0.1236 0.7596 1.0989 0.051 Uiso 1 1 calc R
H29B H 0.2601 0.7354 1.0571 0.051 Uiso 1 1 calc R
H29C H 0.2606 0.7999 1.1272 0.051 Uiso 1 1 calc R
C6 C 0.47257(13) 0.57493(8) 0.93129(8) 0.0194(3) Uani 1 1 d .
C1 C 0.53081(13) 0.55294(8) 0.85870(7) 0.0196(3) Uani 1 1 d .
C7 C 0.48451(14) 0.59656(9) 0.79180(8) 0.0233(3) Uani 1 1 d .
C8 C 0.53797(16) 0.58376(10) 0.71135(8) 0.0273(3) Uani 1 1 d .
H8 H 0.5640 0.5241 0.7050 0.033 Uiso 1 1 calc R
C9 C 0.66310(18) 0.63873(10) 0.70368(9) 0.0338(4) Uani 1 1 d .
H9A H 0.6401 0.6967 0.7152 0.051 Uiso 1 1 calc R
H9B H 0.6976 0.6349 0.6511 0.051 Uiso 1 1 calc R
H9C H 0.7311 0.6195 0.7399 0.051 Uiso 1 1 calc R
C10 C 0.4349(2) 0.60609(12) 0.65034(9) 0.0420(4) Uani 1 1 d .
H10A H 0.3575 0.5694 0.6556 0.063 Uiso 1 1 calc R
H10B H 0.4739 0.5991 0.5991 0.063 Uiso 1 1 calc R
H10C H 0.4071 0.6641 0.6571 0.063 Uiso 1 1 calc R
C2 C 0.63109(13) 0.48833(8) 0.85689(7) 0.0193(3) Uani 1 1 d .
C20 C 0.21025(18) 0.34343(13) 0.92826(12) 0.0425(4) Uani 1 1 d .
H20A H 0.2063 0.3560 0.8732 0.064 Uiso 1 1 calc R
H20B H 0.1635 0.3869 0.9571 0.064 Uiso 1 1 calc R
H20C H 0.1680 0.2895 0.9380 0.064 Uiso 1 1 calc R
C11 C 0.81428(14) 0.42723(9) 0.93945(8) 0.0228(3) Uani 1 1 d .
H11A H 0.8307 0.3823 0.9772 0.027 Uiso 1 1 calc R
H11B H 0.8509 0.4088 0.8894 0.027 Uiso 1 1 calc R
C12 C 0.88713(14) 0.50372(9) 0.96472(8) 0.0246(3) Uani 1 1 d .
H12 H 0.8657 0.5238 1.0146 0.030 Uiso 1 1 calc R
C13 C 0.97815(14) 0.54729(9) 0.92634(9) 0.0263(3) Uani 1 1 d .
C14 C 1.04269(17) 0.62180(11) 0.96283(10) 0.0348(4) Uani 1 1 d .
H14A H 1.0025 0.6320 1.0133 0.052 Uiso 1 1 calc R
H14B H 1.0296 0.6706 0.9299 0.052 Uiso 1 1 calc R
H14C H 1.1381 0.6113 0.9691 0.052 Uiso 1 1 calc R
C15 C 1.02604(18) 0.52807(11) 0.84649(9) 0.0352(4) Uani 1 1 d .
H15A H 0.9833 0.4770 0.8281 0.053 Uiso 1 1 calc R
H15B H 1.1227 0.5204 0.8471 0.053 Uiso 1 1 calc R
H15C H 1.0034 0.5743 0.8121 0.053 Uiso 1 1 calc R
C26 C 0.61207(14) 0.63678(8) 1.15530(7) 0.0207(3) Uani 1 1 d .
C30 C 0.72390(14) 0.66429(9) 1.10226(9) 0.0260(3) Uani 1 1 d .
H30A H 0.8091 0.6596 1.1293 0.039 Uiso 1 1 calc R
H30B H 0.7095 0.7223 1.0868 0.039 Uiso 1 1 calc R
H30C H 0.7252 0.6287 1.0565 0.039 Uiso 1 1 calc R
C25 C 0.59948(15) 0.69427(9) 1.22676(8) 0.0253(3) Uani 1 1 d .
H25A H 0.6206 0.6630 1.2743 0.030 Uiso 1 1 calc R
H25B H 0.6615 0.7419 1.2225 0.030 Uiso 1 1 calc R
C24 C 0.45538(15) 0.72498(10) 1.22868(8) 0.0253(3) Uani 1 1 d .
H24A H 0.4469 0.7797 1.2029 0.030 Uiso 1 1 calc R
H24B H 0.4230 0.7300 1.2822 0.030 Uiso 1 1 calc R

loop_
_atom_site_aniso_label
_atom_site_aniso_U_11
_atom_site_aniso_U_22
_atom_site_aniso_U_33
_atom_site_aniso_U_23
_atom_site_aniso_U_13
_atom_site_aniso_U_12
O6 0.0219(5) 0.0331(5) 0.0202(4) 0.0019(4) 0.0004(4) 0.0096(4)
O7 0.0290(5) 0.0388(6) 0.0221(5) 0.0036(4) 0.0003(4) 0.0133(5)
O2 0.0268(5) 0.0318(5) 0.0202(5) 0.0009(4) 0.0069(4) 0.0064(4)
O4 0.0266(5) 0.0273(5) 0.0169(4) 0.0006(4) -0.0026(4) 0.0050(4)
O26 0.0263(5) 0.0267(5) 0.0208(5) 0.0010(4) -0.0087(4) 0.0019(4)
C19 0.0298(8) 0.0401(8) 0.0304(8) 0.0023(7) 0.0056(6) -0.0093(7)
C18 0.0261(7) 0.0226(7) 0.0319(7) 0.0007(6) -0.0016(6) -0.0050(6)
C17 0.0277(8) 0.0229(6) 0.0238(7) -0.0005(5) -0.0031(6) -0.0036(6)
C16 0.0255(7) 0.0210(6) 0.0200(6) -0.0008(5) 0.0017(5) 0.0011(5)
C3 0.0184(6) 0.0221(6) 0.0186(6) -0.0003(5) 0.0001(5) 0.0022(5)
C4 0.0168(6) 0.0229(6) 0.0179(6) 0.0000(5) -0.0015(5) -0.0031(5)
C5 0.0165(6) 0.0226(6) 0.0170(6) -0.0021(5) -0.0008(5) -0.0032(5)
C21 0.0161(6) 0.0259(6) 0.0181(6) -0.0006(5) -0.0002(5) 0.0006(5)
C22 0.0170(6) 0.0235(6) 0.0161(6) 0.0007(5) -0.0004(5) 0.0010(5)
C23 0.0224(7) 0.0274(7) 0.0171(6) -0.0030(5) 0.0015(5) 0.0010(6)
C27 0.0233(7) 0.0354(8) 0.0215(7) -0.0121(6) 0.0008(5) 0.0030(6)
C28 0.0235(8) 0.0589(11) 0.0334(8) -0.0123(8) 0.0037(6) -0.0012(7)
C29 0.0286(8) 0.0393(9) 0.0345(8) -0.0088(7) -0.0068(7) 0.0119(7)
C6 0.0143(6) 0.0224(6) 0.0216(6) -0.0016(5) -0.0010(5) -0.0016(5)
C1 0.0172(6) 0.0234(6) 0.0183(6) -0.0008(5) -0.0002(5) -0.0018(5)
C7 0.0219(7) 0.0259(7) 0.0222(7) -0.0005(5) -0.0018(5) 0.0000(6)
C8 0.0354(8) 0.0290(7) 0.0175(6) 0.0006(5) -0.0014(6) 0.0071(6)
C9 0.0416(9) 0.0319(8) 0.0277(7) 0.0008(6) 0.0116(7) 0.0046(7)
C10 0.0536(12) 0.0505(10) 0.0220(7) -0.0006(7) -0.0098(7) 0.0144(9)
C2 0.0167(6) 0.0225(6) 0.0186(6) -0.0011(5) 0.0007(5) -0.0028(5)
C20 0.0264(8) 0.0527(11) 0.0485(10) 0.0068(9) -0.0025(7) -0.0111(8)
C11 0.0191(7) 0.0263(7) 0.0228(6) -0.0011(5) 0.0005(5) 0.0047(5)
C12 0.0174(6) 0.0327(7) 0.0238(6) -0.0042(6) -0.0020(5) 0.0049(6)
C13 0.0193(7) 0.0301(7) 0.0294(7) -0.0016(6) -0.0047(6) 0.0037(6)
C14 0.0240(8) 0.0375(8) 0.0430(9) -0.0052(7) -0.0019(7) -0.0039(6)
C15 0.0364(9) 0.0378(8) 0.0315(8) -0.0003(7) 0.0048(6) -0.0047(7)
C26 0.0199(6) 0.0230(6) 0.0193(6) -0.0001(5) -0.0034(5) -0.0003(5)
C30 0.0178(7) 0.0310(7) 0.0291(7) -0.0015(6) -0.0003(6) -0.0019(6)
C25 0.0257(7) 0.0281(7) 0.0222(6) -0.0034(5) -0.0052(6) 0.0004(6)
C24 0.0256(7) 0.0312(7) 0.0191(6) -0.0048(6) 0.0007(6) 0.0006(6)

loop_
_atom_type_symbol
_atom_type_description
_atom_type_scat_dispersion_real
_atom_type_scat_dispersion_imag
_atom_type_scat_source
C C 0.0181 0.0091 'International Tables Vol C Tables 4.2.6.8 and 6.1.1.4'
H H 0.0000 0.0000 'International Tables Vol C Tables 4.2.6.8 and 6.1.1.4'
O O 0.0492 0.0322 'International Tables Vol C Tables 4.2.6.8 and 6.1.1.4'

loop_
_geom_angle_atom_site_label_1
_geom_angle_atom_site_label_2
_geom_angle_atom_site_label_3
_geom_angle
C6 O6 H6 109.5
C4 O4 H4 109.5
C26 O26 H26 109.5
C18 C19 H19A 109.5
C18 C19 H19B 109.5
H19A C19 H19B 109.5
C18 C19 H19C 109.5
H19A C19 H19C 109.5
H19B C19 H19C 109.5
C17 C18 C20 120.67(14)
C17 C18 C19 124.72(14)
C20 C18 C19 114.60(14)
C18 C17 C16 126.89(13)
C18 C17 H17 116.6
C16 C17 H17 116.6
C17 C16 C3 114.89(12)
C17 C16 H16A 108.5
C3 C16 H16A 108.5
C17 C16 H16B 108.5
C3 C16 H16B 108.5
H16A C16 H16B 107.5
C4 C3 C2 114.34(11)
C4 C3 C11 110.99(11)
C2 C3 C11 110.11(11)
C4 C3 C16 107.62(11)
C2 C3 C16 105.82(10)
C11 C3 C16 107.58(11)
O4 C4 C5 123.10(12)
O4 C4 C3 112.50(11)
C5 C4 C3 124.27(12)
C4 C5 C6 118.54(12)
C4 C5 C21 122.86(12)
C6 C5 C21 118.50(11)
C5 C21 C22 117.83(11)
C5 C21 H21A 107.8
C22 C21 H21A 107.8
C5 C21 H21B 107.8
C22 C21 H21B 107.8
H21A C21 H21B 107.2
C21 C22 C23 111.58(11)
C21 C22 C26 116.35(11)
C23 C22 C26 103.95(10)
C21 C22 H22 108.2
C23 C22 H22 108.2
C26 C22 H22 108.2
C27 C23 C24 116.25(12)
C27 C23 C22 115.11(11)
C24 C23 C22 101.88(11)
C27 C23 H23 107.7
C24 C23 H23 107.7
C22 C23 H23 107.7
C28 C27 C29 122.11(16)
C28 C27 C23 120.42(15)
C29 C27 C23 117.46(14)
C27 C28 H28A 120.0
C27 C28 H28B 120.0
H28A C28 H28B 120.0
C27 C29 H29A 109.5
C27 C29 H29B 109.5
H29A C29 H29B 109.5
C27 C29 H29C 109.5
H29A C29 H29C 109.5
H29B C29 H29C 109.5
O6 C6 C1 120.01(12)
O6 C6 C5 116.39(12)
C1 C6 C5 123.59(12)
C6 C1 C7 117.40(12)
C6 C1 C2 118.67(12)
C7 C1 C2 123.93(12)
O7 C7 C1 119.63(13)
O7 C7 C8 115.74(12)
C1 C7 C8 124.60(13)
C7 C8 C10 111.69(13)
C7 C8 C9 106.98(12)
C10 C8 C9 111.06(14)
C7 C8 H8 109.0
C10 C8 H8 109.0
C9 C8 H8 109.0
C8 C9 H9A 109.5
C8 C9 H9B 109.5
H9A C9 H9B 109.5
C8 C9 H9C 109.5
H9A C9 H9C 109.5
H9B C9 H9C 109.5
C8 C10 H10A 109.5
C8 C10 H10B 109.5
H10A C10 H10B 109.5
C8 C10 H10C 109.5
H10A C10 H10C 109.5
H10B C10 H10C 109.5
O2 C2 C1 124.13(12)
O2 C2 C3 116.70(12)
C1 C2 C3 119.10(11)
C18 C20 H20A 109.5
C18 C20 H20B 109.5
H20A C20 H20B 109.5
C18 C20 H20C 109.5
H20A C20 H20C 109.5
H20B C20 H20C 109.5
C12 C11 C3 113.91(11)
C12 C11 H11A 108.8
C3 C11 H11A 108.8
C12 C11 H11B 108.8
C3 C11 H11B 108.8
H11A C11 H11B 107.7
C13 C12 C11 128.38(13)
C13 C12 H12 115.8
C11 C12 H12 115.8
C12 C13 C15 125.16(14)
C12 C13 C14 120.27(14)
C15 C13 C14 114.56(14)
C13 C14 H14A 109.5
C13 C14 H14B 109.5
H14A C14 H14B 109.5
C13 C14 H14C 109.5
H14A C14 H14C 109.5
H14B C14 H14C 109.5
C13 C15 H15A 109.5
C13 C15 H15B 109.5
H15A C15 H15B 109.5
C13 C15 H15C 109.5
H15A C15 H15C 109.5
H15B C15 H15C 109.5
O26 C26 C30 109.57(12)
O26 C26 C22 105.97(11)
C30 C26 C22 114.07(11)
O26 C26 C25 110.28(11)
C30 C26 C25 111.89(12)
C22 C26 C25 104.82(11)
C26 C30 H30A 109.5
C26 C30 H30B 109.5
H30A C30 H30B 109.5
C26 C30 H30C 109.5
H30A C30 H30C 109.5
H30B C30 H30C 109.5
C24 C25 C26 106.62(11)
C24 C25 H25A 110.4
C26 C25 H25A 110.4
C24 C25 H25B 110.4
C26 C25 H25B 110.4
H25A C25 H25B 108.6
C25 C24 C23 103.88(11)
C25 C24 H24A 111.0
C23 C24 H24A 111.0
C25 C24 H24B 111.0
C23 C24 H24B 111.0
H24A C24 H24B 109.0

loop_
_geom_bond_atom_site_label_1
_geom_bond_atom_site_label_2
_geom_bond_distance
O6 C6 1.2911(17)
O6 H6 0.8400
O7 C7 1.2738(18)
O2 C2 1.2305(17)
O4 C4 1.3387(16)
O4 H4 0.8400
O26 C26 1.4505(17)
O26 H26 0.8400
C19 C18 1.505(2)
C19 H19A 0.9800
C19 H19B 0.9800
C19 H19C 0.9800
C18 C17 1.332(2)
C18 C20 1.502(2)
C17 C16 1.499(2)
C17 H17 0.9500
C16 C3 1.5742(19)
C16 H16A 0.9900
C16 H16B 0.9900
C3 C4 1.5000(18)
C3 C2 1.5378(18)
C3 C11 1.5529(18)
C4 C5 1.3503(19)
C5 C6 1.4362(19)
C5 C21 1.5133(18)
C21 C22 1.5328(19)
C21 H21A 0.9900
C21 H21B 0.9900
C22 C23 1.5385(17)
C22 C26 1.5466(19)
C22 H22 1.0000
C23 C27 1.510(2)
C23 C24 1.536(2)
C23 H23 1.0000
C27 C28 1.323(2)
C27 C29 1.499(2)
C28 H28A 0.9500
C28 H28B 0.9500
C29 H29A 0.9800
C29 H29B 0.9800
C29 H29C 0.9800
C6 C1 1.4357(19)
C1 C7 1.436(2)
C1 C2 1.4477(19)
C7 C8 1.5127(19)
C8 C10 1.526(2)
C8 C9 1.543(2)
C8 H8 1.0000
C9 H9A 0.9800
C9 H9B 0.9800
C9 H9C 0.9800
C10 H10A 0.9800
C10 H10B 0.9800
C10 H10C 0.9800
C20 H20A 0.9800
C20 H20B 0.9800
C20 H20C 0.9800
C11 C12 1.497(2)
C11 H11A 0.9900
C11 H11B 0.9900
C12 C13 1.332(2)
C12 H12 0.9500
C13 C15 1.502(2)
C13 C14 1.502(2)
C14 H14A 0.9800
C14 H14B 0.9800
C14 H14C 0.9800
C15 H15A 0.9800
C15 H15B 0.9800
C15 H15C 0.9800
C26 C30 1.520(2)
C26 C25 1.5535(19)
C30 H30A 0.9800
C30 H30B 0.9800
C30 H30C 0.9800
C25 C24 1.531(2)
C25 H25A 0.9900
C25 H25B 0.9900
C24 H24A 0.9900
C24 H24B 0.9900

loop_
_geom_hbond_atom_site_label_D
_geom_hbond_atom_site_label_H
_geom_hbond_atom_site_label_A
_geom_hbond_distance_DH
_geom_hbond_distance_HA
_geom_hbond_distance_DA
_geom_hbond_angle_DHA
_geom_hbond_site_symmetry_A
O6 H6 O7 0.84 1.62 2.3876(13) 151.2 .
O4 H4 O26 0.84 1.81 2.6386(14) 169.1 .
O26 H26 O2 0.84 1.90 2.7367(13) 170.6 4_665

loop_
_geom_torsion_atom_site_label_1
_geom_torsion_atom_site_label_2
_geom_torsion_atom_site_label_3
_geom_torsion_atom_site_label_4
_geom_torsion
C20 C18 C17 C16 179.52(15)
C19 C18 C17 C16 0.2(2)
C18 C17 C16 C3 -97.92(17)
C17 C16 C3 C4 65.75(14)
C17 C16 C3 C2 -56.90(14)
C17 C16 C3 C11 -174.59(11)
C2 C3 C4 O4 -169.43(11)
C11 C3 C4 O4 -44.13(15)
C16 C3 C4 O4 73.34(13)
C2 C3 C4 C5 14.72(19)
C11 C3 C4 C5 140.01(13)
C16 C3 C4 C5 -102.51(14)
O4 C4 C5 C6 175.00(12)
C3 C4 C5 C6 -9.57(19)
O4 C4 C5 C21 -8.8(2)
C3 C4 C5 C21 166.60(12)
C4 C5 C21 C22 100.37(15)
C6 C5 C21 C22 -83.46(15)
C5 C21 C22 C23 175.33(11)
C5 C21 C22 C26 -65.65(15)
C21 C22 C23 C27 -65.17(15)
C26 C22 C23 C27 168.68(12)
C21 C22 C23 C24 168.12(11)
C26 C22 C23 C24 41.96(13)
C24 C23 C27 C28 -117.68(16)
C22 C23 C27 C28 123.33(15)
C24 C23 C27 C29 63.48(16)
C22 C23 C27 C29 -55.51(17)
C4 C5 C6 O6 -177.53(12)
C21 C5 C6 O6 6.13(18)
C4 C5 C6 C1 1.7(2)
C21 C5 C6 C1 -174.67(12)
O6 C6 C1 C7 -1.43(19)
C5 C6 C1 C7 179.39(12)
O6 C6 C1 C2 179.03(12)
C5 C6 C1 C2 -0.1(2)
C6 C1 C7 O7 0.0(2)
C2 C1 C7 O7 179.53(13)
C6 C1 C7 C8 177.70(13)
C2 C1 C7 C8 -2.8(2)
O7 C7 C8 C10 -28.0(2)
C1 C7 C8 C10 154.18(15)
O7 C7 C8 C9 93.68(15)
C1 C7 C8 C9 -84.09(17)
C6 C1 C2 O2 -177.26(13)
C7 C1 C2 O2 3.2(2)
C6 C1 C2 C3 5.95(18)
C7 C1 C2 C3 -173.56(13)
C4 C3 C2 O2 170.61(12)
C11 C3 C2 O2 44.85(16)
C16 C3 C2 O2 -71.13(15)
C4 C3 C2 C1 -12.36(17)
C11 C3 C2 C1 -138.12(12)
C16 C3 C2 C1 105.90(13)
C4 C3 C11 C12 -51.93(15)
C2 C3 C11 C12 75.71(15)
C16 C3 C11 C12 -169.42(11)
C3 C11 C12 C13 -115.76(16)
C11 C12 C13 C15 0.9(2)
C11 C12 C13 C14 -178.49(14)
C21 C22 C26 O26 -33.05(14)
C23 C22 C26 O26 90.04(12)
C21 C22 C26 C30 87.57(15)
C23 C22 C26 C30 -149.34(12)
C21 C22 C26 C25 -149.70(12)
C23 C22 C26 C25 -26.61(13)
O26 C26 C25 C24 -112.54(13)
C30 C26 C25 C24 125.24(13)
C22 C26 C25 C24 1.11(14)
C26 C25 C24 C23 24.83(14)
C27 C23 C24 C25 -167.08(12)
C22 C23 C24 C25 -41.12(13)
